data_1502155
loop_
_publ_author_name
'Hodgson, David M.'
'Talbot, Eric P. A.'
'Clark, Barry P.'

_publ_section_title
;
 Stereoselective synthesis of
 \b-(hydroxymethylaryl/alkyl)-\a-methylene-\g-butyrolactones.
;
_journal_issue 10
_journal_name_full 'Organic letters'
_journal_page_first 2594
_journal_page_last 2597
_journal_paper_doi 10.1021/ol200711f
_journal_volume 13
_journal_year 2011
_chemical_absolute_configuration ad
_chemical_formula_sum 'C16 H14 O3'
_chemical_formula_weight 254.27
_chemical_name_systematic
; 
 ? 
;
_space_group_IT_number 19
_symmetry_cell_setting orthorhombic
_symmetry_space_group_name_Hall 'P 2ac 2ab'
_symmetry_space_group_name_H-M 'P 21 21 21'
_atom_sites_solution_hydrogens geom
_atom_sites_solution_primary direct
_atom_sites_solution_secondary difmap
_audit_creation_method SHELXL-97
_cell_angle_alpha 90.00
_cell_angle_beta 90.00
_cell_angle_gamma 90.00
_cell_formula_units_Z 12
_cell_length_a 10.1029(2)
_cell_length_b 12.3851(2)
_cell_length_c 30.5210(6)
_cell_measurement_reflns_used 9905
_cell_measurement_temperature 100(2)
_cell_measurement_theta_max 64.74
_cell_measurement_theta_min 3.85
_cell_volume 3818.95(12)
_computing_cell_refinement 'Bruker SAINT'
_computing_data_collection 'Bruker APEX2'
_computing_data_reduction 'Bruker SAINT'
_computing_molecular_graphics 'Bruker SHELXTL'
_computing_publication_material 'Bruker SHELXTL'
_computing_structure_refinement 'SHELXL-97 (Sheldrick, 2008)'
_computing_structure_solution 'SHELXS-97 (Sheldrick, 2008)'
_diffrn_ambient_temperature 100(2)
_diffrn_measured_fraction_theta_full 0.990
_diffrn_measured_fraction_theta_max 0.990
_diffrn_measurement_device_type 'Bruker APEX-II CCD'
_diffrn_measurement_method '\f and \w scans'
_diffrn_radiation_monochromator graphite
_diffrn_radiation_source 'fine-focus sealed tube'
_diffrn_radiation_type CuK\a
_diffrn_radiation_wavelength 1.54178
_diffrn_reflns_av_R_equivalents 0.0465
_diffrn_reflns_av_sigmaI/netI 0.0391
_diffrn_reflns_limit_h_max 8
_diffrn_reflns_limit_h_min -11
_diffrn_reflns_limit_k_max 14
_diffrn_reflns_limit_k_min -6
_diffrn_reflns_limit_l_max 32
_diffrn_reflns_limit_l_min -35
_diffrn_reflns_number 23058
_diffrn_reflns_theta_full 64.96
_diffrn_reflns_theta_max 64.96
_diffrn_reflns_theta_min 2.90
_exptl_absorpt_coefficient_mu 0.741
_exptl_absorpt_correction_type none
_exptl_crystal_colour colourless
_exptl_crystal_density_diffrn 1.327
_exptl_crystal_description prism
_exptl_crystal_F_000 1608
_exptl_crystal_size_max 0.15
_exptl_crystal_size_mid 0.10
_exptl_crystal_size_min 0.07
_refine_diff_density_max 0.164
_refine_diff_density_min -0.170
_refine_diff_density_rms 0.038
_refine_ls_abs_structure_details 'Flack H D (1983), Acta Cryst. A39, 876-881'
_refine_ls_abs_structure_Flack -0.07(14)
_refine_ls_extinction_coef 0.0
_refine_ls_extinction_expression Fc^*^=kFc[1+0.001xFc^2^\l^3^/sin(2\q)]^-1/4^
_refine_ls_extinction_method SHELXL
_refine_ls_goodness_of_fit_ref 1.065
_refine_ls_hydrogen_treatment mixed
_refine_ls_matrix_type full
_refine_ls_number_parameters 528
_refine_ls_number_reflns 6183
_refine_ls_number_restraints 0
_refine_ls_restrained_S_all 1.065
_refine_ls_R_factor_all 0.0404
_refine_ls_R_factor_gt 0.0364
_refine_ls_shift/su_max 0.006
_refine_ls_shift/su_mean 0.000
_refine_ls_structure_factor_coef Fsqd
_refine_ls_weighting_details 'calc w=1/[\s^2^(Fo^2^)+(0.0557P)^2^+0.4865P] where P=(Fo^2^+2Fc^2^)/3'
_refine_ls_weighting_scheme calc
_refine_ls_wR_factor_gt 0.0964
_refine_ls_wR_factor_ref 0.1004
_reflns_number_gt 5687
_reflns_number_total 6183
_reflns_threshold_expression >2sigma(I)
_cod_data_source_file ol200711f_si_002.cif
_cod_data_source_block 10156xm
_cod_depositor_comments
;
The following automatic conversions were performed:

'_symmetry_cell_setting' value 'Orthorhombic' changed to
'orthorhombic' according to
/home/saulius/struct/CIF-dictionaries/cif_core.dic dictionary named
'cif_core.dic' version 2.4.1 from 2010-06-29.

Automatic conversion script
Id: cif_fix_values 1715 2011-07-08 13:25:40Z adriana 
;
_cod_original_sg_symbol_H-M P2(1)2(1)2(1)
_cod_database_code 1502155

loop_
_symmetry_equiv_pos_as_xyz
'x, y, z'
'x+1/2, -y+1/2, -z'
'-x, y+1/2, -z+1/2'
'-x+1/2, -y, z+1/2'

loop_
_atom_site_label
_atom_site_type_symbol
_atom_site_fract_x
_atom_site_fract_y
_atom_site_fract_z
_atom_site_U_iso_or_equiv
_atom_site_adp_type
_atom_site_occupancy
_atom_site_symmetry_multiplicity
_atom_site_calc_flag
_atom_site_refinement_flags
O1A O 0.57603(13) -0.08009(10) 0.28096(4) 0.0314(3) Uani 1 1 d .
O2A O 0.70781(13) 0.06007(9) 0.26868(4) 0.0303(3) Uani 1 1 d .
O4A O 0.48011(14) 0.20034(11) 0.22582(4) 0.0321(3) Uani 1 1 d .
O1C O 0.91006(12) 1.09036(10) 1.11870(4) 0.0310(3) Uani 1 1 d .
O2C O 0.76821(13) 0.96330(10) 1.09725(4) 0.0302(3) Uani 1 1 d .
O4C O 0.98883(13) 0.80531(11) 1.06373(4) 0.0325(3) Uani 1 1 d .
O1B O 0.59473(12) -0.09374(10) 0.94404(4) 0.0319(3) Uani 1 1 d .
O2B O 0.71763(13) 0.05172(9) 0.93137(4) 0.0283(3) Uani 1 1 d .
O4B O 0.48546(13) 0.18850(11) 0.88844(4) 0.0320(3) Uani 1 1 d .
C1A C 0.62073(17) -0.01469(14) 0.25530(6) 0.0263(4) Uani 1 1 d .
C2A C 0.59494(17) -0.00250(14) 0.20782(6) 0.0270(4) Uani 1 1 d .
C3A C 0.65904(18) 0.10154(14) 0.19322(6) 0.0268(4) Uani 1 1 d .
H3A H 0.7105 0.0898 0.1656 0.032 Uiso 1 1 calc R
C4A C 0.55550(18) 0.19194(14) 0.18658(6) 0.0264(4) Uani 1 1 d .
H4A H 0.6032 0.2617 0.1817 0.032 Uiso 1 1 calc R
C5A C 0.47207(18) 0.16785(14) 0.14651(6) 0.0265(4) Uani 1 1 d .
C6A C 0.52666(18) 0.18238(14) 0.10354(6) 0.0275(4) Uani 1 1 d .
C11A C 0.4565(2) 0.14252(14) 0.06642(6) 0.0304(4) Uani 1 1 d .
C10A C 0.5146(2) 0.15001(15) 0.02419(7) 0.0341(5) Uani 1 1 d .
H10A H 0.4689 0.1218 -0.0005 0.041 Uiso 1 1 calc R
C9A C 0.6357(2) 0.19743(15) 0.01862(7) 0.0356(5) Uani 1 1 d .
H9A H 0.6752 0.1996 -0.0096 0.043 Uiso 1 1 calc R
C15A C 0.75314(18) 0.12550(15) 0.23158(6) 0.0321(4) Uani 1 1 d .
H15A H 0.8452 0.1062 0.2237 0.039 Uiso 1 1 calc R
H15B H 0.7504 0.2032 0.2392 0.039 Uiso 1 1 calc R
C16A C 0.5289(2) -0.07553(15) 0.18516(7) 0.0335(4) Uani 1 1 d .
H16A H 0.4962 -0.1385 0.1993 0.040 Uiso 1 1 calc R
H16B H 0.5141 -0.0652 0.1547 0.040 Uiso 1 1 calc R
C14A C 0.34901(18) 0.12175(14) 0.15078(7) 0.0305(4) Uani 1 1 d .
H14A H 0.3119 0.1133 0.1792 0.037 Uiso 1 1 calc R
C13A C 0.27653(19) 0.08659(15) 0.11381(7) 0.0356(5) Uani 1 1 d .
H13A H 0.1906 0.0567 0.1174 0.043 Uiso 1 1 calc R
C12A C 0.3299(2) 0.09559(14) 0.07301(7) 0.0356(5) Uani 1 1 d .
H12A H 0.2815 0.0699 0.0485 0.043 Uiso 1 1 calc R
C8A C 0.7018(2) 0.24301(15) 0.05471(7) 0.0334(4) Uani 1 1 d .
H8A H 0.7834 0.2797 0.0504 0.040 Uiso 1 1 calc R
C7A C 0.64972(18) 0.23499(14) 0.09589(6) 0.0294(4) Uani 1 1 d .
H7A H 0.6966 0.2652 0.1199 0.035 Uiso 1 1 calc R
C1C C 0.86909(18) 1.03127(14) 1.09008(6) 0.0261(4) Uani 1 1 d .
C2C C 0.91355(18) 1.02192(14) 1.04413(6) 0.0268(4) Uani 1 1 d .
C3C C 0.84742(18) 0.92492(14) 1.02446(6) 0.0267(4) Uani 1 1 d .
H3C H 0.8100 0.9433 0.9951 0.032 Uiso 1 1 calc R
C4C C 0.94247(18) 0.82786(14) 1.02064(6) 0.0274(4) Uani 1 1 d .
H4C H 0.8920 0.7640 1.0096 0.033 Uiso 1 1 calc R
C5C C 1.05387(19) 0.85290(14) 0.98899(6) 0.0284(4) Uani 1 1 d .
C6C C 1.03223(19) 0.85210(14) 0.94265(6) 0.0304(4) Uani 1 1 d .
C7C C 0.9125(2) 0.81609(15) 0.92306(7) 0.0349(5) Uani 1 1 d .
H7C H 0.8420 0.7918 0.9412 0.042 Uiso 1 1 calc R
C8C C 0.8970(2) 0.81582(16) 0.87847(7) 0.0393(5) Uani 1 1 d .
H8C H 0.8164 0.7909 0.8660 0.047 Uiso 1 1 calc R
C9C C 0.9998(2) 0.85220(16) 0.85082(7) 0.0393(5) Uani 1 1 d .
H9C H 0.9877 0.8529 0.8199 0.047 Uiso 1 1 calc R
C15C C 0.73486(18) 0.90389(15) 1.05735(6) 0.0306(4) Uani 1 1 d .
H15C H 0.6494 0.9295 1.0453 0.037 Uiso 1 1 calc R
H15D H 0.7274 0.8257 1.0636 0.037 Uiso 1 1 calc R
C10C C 1.1161(2) 0.88628(16) 0.86855(7) 0.0381(5) Uani 1 1 d .
H10C H 1.1851 0.9098 0.8497 0.046 Uiso 1 1 calc R
C11C C 1.1371(2) 0.88760(14) 0.91454(7) 0.0324(4) Uani 1 1 d .
C12C C 1.2586(2) 0.92068(15) 0.93283(7) 0.0358(5) Uani 1 1 d .
H12C H 1.3274 0.9456 0.9142 0.043 Uiso 1 1 calc R
C13C C 1.27839(19) 0.91733(14) 0.97678(7) 0.0348(4) Uani 1 1 d .
H13C H 1.3617 0.9377 0.9886 0.042 Uiso 1 1 calc R
C14C C 1.17574(19) 0.88373(14) 1.00502(7) 0.0309(4) Uani 1 1 d .
H14C H 1.1909 0.8823 1.0357 0.037 Uiso 1 1 calc R
C16C C 0.99614(18) 1.09214(14) 1.02632(7) 0.0322(4) Uani 1 1 d .
H16C H 1.0288 1.1509 1.0432 0.039 Uiso 1 1 calc R
H16D H 1.0229 1.0839 0.9967 0.039 Uiso 1 1 calc R
C1B C 0.63479(18) -0.02678(14) 0.91834(6) 0.0260(4) Uani 1 1 d .
C2B C 0.60813(17) -0.01524(14) 0.87080(6) 0.0261(4) Uani 1 1 d .
C3B C 0.66562(17) 0.09064(14) 0.85593(6) 0.0254(4) Uani 1 1 d .
H3B H 0.7175 0.0799 0.8284 0.031 Uiso 1 1 calc R
C4B C 0.55908(18) 0.17827(14) 0.84882(6) 0.0265(4) Uani 1 1 d .
H4B H 0.6044 0.2485 0.8428 0.032 Uiso 1 1 calc R
C5B C 0.47346(18) 0.14972(14) 0.80960(6) 0.0270(4) Uani 1 1 d .
C6B C 0.5236(2) 0.16370(14) 0.76610(6) 0.0294(4) Uani 1 1 d .
C7B C 0.64598(18) 0.21609(15) 0.75698(6) 0.0299(4) Uani 1 1 d .
H7B H 0.6966 0.2446 0.7805 0.036 Uiso 1 1 calc R
C8B C 0.6923(2) 0.22622(16) 0.71501(7) 0.0371(5) Uani 1 1 d .
H8B H 0.7735 0.2627 0.7098 0.045 Uiso 1 1 calc R
C9B C 0.6212(2) 0.18345(17) 0.67971(7) 0.0421(5) Uani 1 1 d .
H9B H 0.6559 0.1885 0.6509 0.051 Uiso 1 1 calc R
C15B C 0.75984(18) 0.11781(14) 0.89401(6) 0.0295(4) Uani 1 1 d .
H15E H 0.8524 0.1007 0.8859 0.035 Uiso 1 1 calc R
H15F H 0.7542 0.1955 0.9014 0.035 Uiso 1 1 calc R
C16B C 0.54691(18) -0.09142(15) 0.84809(7) 0.0324(4) Uani 1 1 d .
H16E H 0.5187 -0.1558 0.8622 0.039 Uiso 1 1 calc R
H16F H 0.5312 -0.0817 0.8177 0.039 Uiso 1 1 calc R
C10B C 0.5026(2) 0.13478(16) 0.68668(7) 0.0399(5) Uani 1 1 d .
H10B H 0.4545 0.1070 0.6624 0.048 Uiso 1 1 calc R
C11B C 0.4489(2) 0.12445(15) 0.72963(7) 0.0344(5) Uani 1 1 d .
C12B C 0.3241(2) 0.07630(15) 0.73757(8) 0.0409(5) Uani 1 1 d .
H12B H 0.2734 0.0502 0.7136 0.049 Uiso 1 1 calc R
C13B C 0.2754(2) 0.06676(15) 0.77902(8) 0.0395(5) Uani 1 1 d .
H13B H 0.1905 0.0359 0.7837 0.047 Uiso 1 1 calc R
C14B C 0.35147(19) 0.10288(14) 0.81522(7) 0.0329(4) Uani 1 1 d .
H14B H 0.3172 0.0945 0.8440 0.039 Uiso 1 1 calc R
H4CA H 1.016(2) 0.740(2) 1.0636(8) 0.046(7) Uiso 1 1 d .
H4BA H 0.460(3) 0.258(2) 0.8908(8) 0.059(8) Uiso 1 1 d .
H4AA H 0.460(3) 0.268(2) 0.2283(8) 0.056(8) Uiso 1 1 d .

loop_
_atom_site_aniso_label
_atom_site_aniso_U_11
_atom_site_aniso_U_22
_atom_site_aniso_U_33
_atom_site_aniso_U_23
_atom_site_aniso_U_13
_atom_site_aniso_U_12
O1A 0.0345(7) 0.0277(6) 0.0320(8) 0.0051(6) 0.0025(6) -0.0021(6)
O2A 0.0347(7) 0.0298(7) 0.0264(7) 0.0037(5) -0.0035(5) -0.0052(6)
O4A 0.0389(7) 0.0288(7) 0.0286(8) 0.0001(5) 0.0062(6) 0.0046(6)
O1C 0.0347(7) 0.0281(6) 0.0302(8) -0.0021(5) -0.0007(6) -0.0008(6)
O2C 0.0338(7) 0.0289(6) 0.0278(8) -0.0011(5) 0.0065(5) -0.0044(6)
O4C 0.0423(8) 0.0273(7) 0.0277(8) 0.0036(5) -0.0017(6) 0.0055(6)
O1B 0.0329(7) 0.0294(7) 0.0335(8) 0.0068(6) 0.0011(6) -0.0033(6)
O2B 0.0339(7) 0.0271(6) 0.0239(7) 0.0011(5) -0.0024(5) -0.0044(6)
O4B 0.0384(7) 0.0283(7) 0.0292(8) 0.0001(5) 0.0086(6) 0.0054(6)
C1A 0.0258(9) 0.0250(9) 0.0281(10) -0.0006(7) 0.0009(8) 0.0035(8)
C2A 0.0267(9) 0.0256(9) 0.0287(10) 0.0003(7) 0.0000(8) 0.0044(8)
C3A 0.0286(9) 0.0293(9) 0.0225(10) 0.0009(7) 0.0023(7) 0.0018(8)
C4A 0.0320(9) 0.0249(9) 0.0225(10) 0.0005(7) 0.0036(7) -0.0004(8)
C5A 0.0297(9) 0.0213(8) 0.0285(11) 0.0001(7) -0.0020(8) 0.0062(8)
C6A 0.0316(9) 0.0227(8) 0.0281(11) -0.0002(7) -0.0015(8) 0.0066(8)
C11A 0.0378(10) 0.0232(9) 0.0303(11) 0.0005(7) -0.0052(8) 0.0062(8)
C10A 0.0465(12) 0.0286(9) 0.0272(11) -0.0007(8) -0.0067(9) 0.0098(9)
C9A 0.0459(11) 0.0328(10) 0.0282(12) 0.0035(8) 0.0034(9) 0.0099(10)
C15A 0.0318(10) 0.0342(10) 0.0303(11) 0.0077(8) -0.0035(8) -0.0039(9)
C16A 0.0407(10) 0.0273(9) 0.0325(11) -0.0025(8) -0.0067(9) 0.0045(9)
C14A 0.0306(9) 0.0232(9) 0.0378(12) 0.0037(8) 0.0012(8) 0.0034(8)
C13A 0.0291(9) 0.0256(9) 0.0522(14) 0.0003(8) -0.0020(9) 0.0004(8)
C12A 0.0394(11) 0.0259(9) 0.0415(13) -0.0044(8) -0.0071(9) 0.0025(9)
C8A 0.0342(10) 0.0323(10) 0.0339(12) 0.0079(8) 0.0015(9) 0.0046(9)
C7A 0.0314(9) 0.0273(9) 0.0294(11) 0.0032(8) -0.0017(8) 0.0027(8)
C1C 0.0252(9) 0.0213(8) 0.0319(11) 0.0020(8) -0.0006(8) 0.0029(8)
C2C 0.0285(9) 0.0229(8) 0.0289(10) 0.0028(7) 0.0011(8) 0.0033(8)
C3C 0.0272(9) 0.0289(9) 0.0239(10) 0.0016(7) -0.0016(7) 0.0009(8)
C4C 0.0309(9) 0.0252(9) 0.0261(11) 0.0004(7) -0.0009(8) -0.0006(8)
C5C 0.0314(10) 0.0219(9) 0.0318(11) 0.0002(7) 0.0043(8) 0.0033(8)
C6C 0.0367(10) 0.0234(9) 0.0311(11) 0.0002(7) 0.0027(8) 0.0077(8)
C7C 0.0377(11) 0.0332(10) 0.0340(12) -0.0050(8) 0.0003(9) 0.0076(9)
C8C 0.0432(11) 0.0380(11) 0.0367(13) -0.0061(9) -0.0053(9) 0.0101(10)
C9C 0.0545(13) 0.0348(11) 0.0286(11) -0.0014(8) -0.0007(10) 0.0132(10)
C15C 0.0274(9) 0.0332(10) 0.0312(11) -0.0026(8) 0.0006(8) -0.0017(8)
C10C 0.0508(12) 0.0329(10) 0.0307(11) 0.0031(8) 0.0086(9) 0.0064(10)
C11C 0.0407(10) 0.0235(8) 0.0332(11) -0.0009(8) 0.0048(8) 0.0059(9)
C12C 0.0339(10) 0.0289(9) 0.0446(14) -0.0023(8) 0.0068(9) 0.0007(9)
C13C 0.0302(10) 0.0295(9) 0.0447(13) -0.0070(8) 0.0009(9) 0.0015(9)
C14C 0.0317(10) 0.0259(9) 0.0351(11) -0.0014(8) 0.0000(8) 0.0051(8)
C16C 0.0371(10) 0.0262(9) 0.0333(11) 0.0014(8) 0.0063(8) 0.0016(9)
C1B 0.0245(9) 0.0232(8) 0.0303(10) 0.0001(8) 0.0003(7) 0.0006(8)
C2B 0.0260(9) 0.0254(9) 0.0270(10) -0.0018(7) 0.0014(7) 0.0017(8)
C3B 0.0279(9) 0.0273(9) 0.0212(10) -0.0003(7) 0.0015(7) 0.0015(8)
C4B 0.0312(9) 0.0244(9) 0.0239(10) -0.0002(7) 0.0035(8) -0.0015(8)
C5B 0.0280(9) 0.0217(8) 0.0313(11) 0.0002(7) -0.0014(8) 0.0037(8)
C6B 0.0362(10) 0.0246(9) 0.0274(11) -0.0006(7) -0.0033(8) 0.0068(8)
C7B 0.0312(10) 0.0306(9) 0.0279(11) 0.0049(8) -0.0005(8) 0.0071(8)
C8B 0.0416(11) 0.0398(10) 0.0299(12) 0.0084(8) 0.0043(9) 0.0120(10)
C9B 0.0573(13) 0.0399(11) 0.0292(12) 0.0036(9) 0.0051(10) 0.0190(11)
C15B 0.0317(9) 0.0301(9) 0.0266(10) 0.0032(7) -0.0006(8) -0.0056(8)
C16B 0.0357(10) 0.0281(10) 0.0334(11) -0.0029(8) -0.0052(8) -0.0001(9)
C10B 0.0599(14) 0.0323(10) 0.0274(11) -0.0055(8) -0.0108(10) 0.0142(11)
C11B 0.0411(11) 0.0261(9) 0.0361(12) -0.0032(8) -0.0085(9) 0.0067(9)
C12B 0.0461(12) 0.0296(9) 0.0470(14) -0.0048(9) -0.0175(10) 0.0036(10)
C13B 0.0327(10) 0.0266(9) 0.0592(16) 0.0009(9) -0.0077(10) -0.0034(9)
C14B 0.0313(10) 0.0265(9) 0.0409(12) 0.0037(8) 0.0013(8) 0.0026(8)

loop_
_atom_type_symbol
_atom_type_description
_atom_type_scat_dispersion_real
_atom_type_scat_dispersion_imag
_atom_type_scat_source
C C 0.0181 0.0091 'International Tables Vol C Tables 4.2.6.8 and 6.1.1.4'
H H 0.0000 0.0000 'International Tables Vol C Tables 4.2.6.8 and 6.1.1.4'
O O 0.0492 0.0322 'International Tables Vol C Tables 4.2.6.8 and 6.1.1.4'

loop_
_geom_angle_atom_site_label_1
_geom_angle_atom_site_label_2
_geom_angle_atom_site_label_3
_geom_angle
C1A O2A C15A 110.58(14)
C4A O4A H4AA 105.7(17)
C1C O2C C15C 110.81(14)
C4C O4C H4CA 106.8(16)
C1B O2B C15B 110.78(14)
C4B O4B H4BA 107.5(16)
O1A C1A O2A 120.55(17)
O1A C1A C2A 129.37(17)
O2A C1A C2A 110.07(15)
C16A C2A C1A 122.16(17)
C16A C2A C3A 130.33(18)
C1A C2A C3A 107.50(15)
C2A C3A C15A 101.84(14)
C2A C3A C4A 111.51(14)
C15A C3A C4A 112.24(15)
C2A C3A H3A 110.3
C15A C3A H3A 110.3
C4A C3A H3A 110.3
O4A C4A C5A 113.33(15)
O4A C4A C3A 107.75(14)
C5A C4A C3A 109.87(14)
O4A C4A H4A 108.6
C5A C4A H4A 108.6
C3A C4A H4A 108.6
C14A C5A C6A 119.12(17)
C14A C5A C4A 120.58(17)
C6A C5A C4A 119.97(16)
C7A C6A C11A 117.59(17)
C7A C6A C5A 122.92(17)
C11A C6A C5A 119.49(17)
C12A C11A C10A 121.91(18)
C12A C11A C6A 118.54(18)
C10A C11A C6A 119.55(18)
C9A C10A C11A 120.74(18)
C9A C10A H10A 119.6
C11A C10A H10A 119.6
C10A C9A C8A 119.99(19)
C10A C9A H9A 120.0
C8A C9A H9A 120.0
O2A C15A C3A 106.77(14)
O2A C15A H15A 110.4
C3A C15A H15A 110.4
O2A C15A H15B 110.4
C3A C15A H15B 110.4
H15A C15A H15B 108.6
C2A C16A H16A 120.0
C2A C16A H16B 120.0
H16A C16A H16B 120.0
C5A C14A C13A 121.39(19)
C5A C14A H14A 119.3
C13A C14A H14A 119.3
C12A C13A C14A 119.96(18)
C12A C13A H13A 120.0
C14A C13A H13A 120.0
C13A C12A C11A 121.35(19)
C13A C12A H12A 119.3
C11A C12A H12A 119.3
C7A C8A C9A 120.56(19)
C7A C8A H8A 119.7
C9A C8A H8A 119.7
C8A C7A C6A 121.39(18)
C8A C7A H7A 119.3
C6A C7A H7A 119.3
O1C C1C O2C 121.41(17)
O1C C1C C2C 128.87(17)
O2C C1C C2C 109.71(15)
C16C C2C C1C 122.05(17)
C16C C2C C3C 130.04(18)
C1C C2C C3C 107.90(15)
C2C C3C C15C 101.75(15)
C2C C3C C4C 112.15(15)
C15C C3C C4C 112.17(15)
C2C C3C H3C 110.2
C15C C3C H3C 110.2
C4C C3C H3C 110.2
O4C C4C C5C 112.63(15)
O4C C4C C3C 106.72(14)
C5C C4C C3C 110.54(14)
O4C C4C H4C 109.0
C5C C4C H4C 109.0
C3C C4C H4C 109.0
C14C C5C C6C 119.28(17)
C14C C5C C4C 119.58(17)
C6C C5C C4C 121.01(17)
C7C C6C C5C 123.23(18)
C7C C6C C11C 118.28(18)
C5C C6C C11C 118.48(18)
C8C C7C C6C 121.0(2)
C8C C7C H7C 119.5
C6C C7C H7C 119.5
C7C C8C C9C 120.6(2)
C7C C8C H8C 119.7
C9C C8C H8C 119.7
C10C C9C C8C 119.7(2)
C10C C9C H9C 120.1
C8C C9C H9C 120.1
O2C C15C C3C 106.73(14)
O2C C15C H15C 110.4
C3C C15C H15C 110.4
O2C C15C H15D 110.4
C3C C15C H15D 110.4
H15C C15C H15D 108.6
C9C C10C C11C 121.7(2)
C9C C10C H10C 119.1
C11C C10C H10C 119.1
C12C C11C C10C 121.67(19)
C12C C11C C6C 119.74(19)
C10C C11C C6C 118.58(19)
C13C C12C C11C 120.72(19)
C13C C12C H12C 119.6
C11C C12C H12C 119.6
C12C C13C C14C 120.31(19)
C12C C13C H13C 119.8
C14C C13C H13C 119.8
C5C C14C C13C 121.41(19)
C5C C14C H14C 119.3
C13C C14C H14C 119.3
C2C C16C H16C 120.0
C2C C16C H16D 120.0
H16C C16C H16D 120.0
O1B C1B O2B 120.80(17)
O1B C1B C2B 129.73(17)
O2B C1B C2B 109.46(15)
C16B C2B C1B 121.90(17)
C16B C2B C3B 130.06(18)
C1B C2B C3B 108.01(15)
C2B C3B C15B 101.63(14)
C2B C3B C4B 112.70(14)
C15B C3B C4B 112.55(15)
C2B C3B H3B 109.9
C15B C3B H3B 109.9
C4B C3B H3B 109.9
O4B C4B C5B 113.10(15)
O4B C4B C3B 107.88(14)
C5B C4B C3B 110.14(14)
O4B C4B H4B 108.5
C5B C4B H4B 108.5
C3B C4B H4B 108.5
C14B C5B C6B 119.00(18)
C14B C5B C4B 120.73(17)
C6B C5B C4B 120.10(16)
C7B C6B C11B 117.45(17)
C7B C6B C5B 122.93(17)
C11B C6B C5B 119.62(18)
C8B C7B C6B 121.41(19)
C8B C7B H7B 119.3
C6B C7B H7B 119.3
C7B C8B C9B 120.7(2)
C7B C8B H8B 119.7
C9B C8B H8B 119.7
C10B C9B C8B 120.0(2)
C10B C9B H9B 120.0
C8B C9B H9B 120.0
O2B C15B C3B 106.56(14)
O2B C15B H15E 110.4
C3B C15B H15E 110.4
O2B C15B H15F 110.4
C3B C15B H15F 110.4
H15E C15B H15F 108.6
C2B C16B H16E 120.0
C2B C16B H16F 120.0
H16E C16B H16F 120.0
C9B C10B C11B 121.35(19)
C9B C10B H10B 119.3
C11B C10B H10B 119.3
C12B C11B C10B 122.32(19)
C12B C11B C6B 118.68(19)
C10B C11B C6B 118.99(19)
C13B C12B C11B 121.12(19)
C13B C12B H12B 119.4
C11B C12B H12B 119.4
C12B C13B C14B 120.04(19)
C12B C13B H13B 120.0
C14B C13B H13B 120.0
C5B C14B C13B 121.48(19)
C5B C14B H14B 119.3
C13B C14B H14B 119.3

loop_
_geom_bond_atom_site_label_1
_geom_bond_atom_site_label_2
_geom_bond_distance
O1A C1A 1.214(2)
O2A C1A 1.341(2)
O2A C15A 1.466(2)
O4A C4A 1.423(2)
O4A H4AA 0.87(3)
O1C C1C 1.212(2)
O2C C1C 1.340(2)
O2C C15C 1.462(2)
O4C C4C 1.424(2)
O4C H4CA 0.85(3)
O1B C1B 1.211(2)
O2B C1B 1.343(2)
O2B C15B 1.467(2)
O4B C4B 1.425(2)
O4B H4BA 0.90(3)
C1A C2A 1.480(3)
C2A C16A 1.320(3)
C2A C3A 1.509(2)
C3A C15A 1.537(3)
C3A C4A 1.546(2)
C3A H3A 1.0000
C4A C5A 1.515(3)
C4A H4A 1.0000
C5A C14A 1.374(3)
C5A C6A 1.434(3)
C6A C7A 1.423(3)
C6A C11A 1.425(3)
C11A C12A 1.419(3)
C11A C10A 1.420(3)
C10A C9A 1.368(3)
C10A H10A 0.9500
C9A C8A 1.406(3)
C9A H9A 0.9500
C15A H15A 0.9900
C15A H15B 0.9900
C16A H16A 0.9500
C16A H16B 0.9500
C14A C13A 1.414(3)
C14A H14A 0.9500
C13A C12A 1.362(3)
C13A H13A 0.9500
C12A H12A 0.9500
C8A C7A 1.366(3)
C8A H8A 0.9500
C7A H7A 0.9500
C1C C2C 1.477(3)
C2C C16C 1.322(3)
C2C C3C 1.500(3)
C3C C15C 1.539(3)
C3C C4C 1.543(3)
C3C H3C 1.0000
C4C C5C 1.515(3)
C4C H4C 1.0000
C5C C14C 1.379(3)
C5C C6C 1.431(3)
C6C C7C 1.421(3)
C6C C11C 1.432(3)
C7C C8C 1.370(3)
C7C H7C 0.9500
C8C C9C 1.412(3)
C8C H8C 0.9500
C9C C10C 1.361(3)
C9C H9C 0.9500
C15C H15C 0.9900
C15C H15D 0.9900
C10C C11C 1.420(3)
C10C H10C 0.9500
C11C C12C 1.410(3)
C12C C13C 1.357(3)
C12C H12C 0.9500
C13C C14C 1.411(3)
C13C H13C 0.9500
C14C H14C 0.9500
C16C H16C 0.9500
C16C H16D 0.9500
C1B C2B 1.483(3)
C2B C16B 1.324(3)
C2B C3B 1.504(2)
C3B C15B 1.539(2)
C3B C4B 1.544(2)
C3B H3B 1.0000
C4B C5B 1.519(3)
C4B H4B 1.0000
C5B C14B 1.373(3)
C5B C6B 1.431(3)
C6B C7B 1.424(3)
C6B C11B 1.430(3)
C7B C8B 1.369(3)
C7B H7B 0.9500
C8B C9B 1.399(3)
C8B H8B 0.9500
C9B C10B 1.358(3)
C9B H9B 0.9500
C15B H15E 0.9900
C15B H15F 0.9900
C16B H16E 0.9500
C16B H16F 0.9500
C10B C11B 1.425(3)
C10B H10B 0.9500
C11B C12B 1.416(3)
C12B C13B 1.362(3)
C12B H12B 0.9500
C13B C14B 1.418(3)
C13B H13B 0.9500
C14B H14B 0.9500

loop_
_geom_torsion_atom_site_label_1
_geom_torsion_atom_site_label_2
_geom_torsion_atom_site_label_3
_geom_torsion_atom_site_label_4
_geom_torsion
C15A O2A C1A O1A 176.75(16)
C15A O2A C1A C2A -2.67(19)
O1A C1A C2A C16A -9.9(3)
O2A C1A C2A C16A 169.48(17)
O1A C1A C2A C3A 171.43(18)
O2A C1A C2A C3A -9.22(18)
C16A C2A C3A C15A -162.44(19)
C1A C2A C3A C15A 16.12(18)
C16A C2A C3A C4A 77.7(2)
C1A C2A C3A C4A -103.77(16)
C2A C3A C4A O4A 53.47(19)
C15A C3A C4A O4A -60.08(19)
C2A C3A C4A C5A -70.44(19)
C15A C3A C4A C5A 176.02(14)
O4A C4A C5A C14A -21.6(2)
C3A C4A C5A C14A 98.95(19)
O4A C4A C5A C6A 165.03(15)
C3A C4A C5A C6A -74.4(2)
C14A C5A C6A C7A 176.24(16)
C4A C5A C6A C7A -10.3(2)
C14A C5A C6A C11A -4.1(2)
C4A C5A C6A C11A 169.37(15)
C7A C6A C11A C12A -176.27(15)
C5A C6A C11A C12A 4.0(2)
C7A C6A C11A C10A 4.1(2)
C5A C6A C11A C10A -175.57(16)
C12A C11A C10A C9A 178.79(17)
C6A C11A C10A C9A -1.6(3)
C11A C10A C9A C8A -2.4(3)
C1A O2A C15A C3A 13.27(19)
C2A C3A C15A O2A -17.58(18)
C4A C3A C15A O2A 101.79(16)
C6A C5A C14A C13A 1.2(3)
C4A C5A C14A C13A -172.17(16)
C5A C14A C13A C12A 1.7(3)
C14A C13A C12A C11A -1.7(3)
C10A C11A C12A C13A 178.44(17)
C6A C11A C12A C13A -1.1(3)
C10A C9A C8A C7A 3.8(3)
C9A C8A C7A C6A -1.1(3)
C11A C6A C7A C8A -2.8(3)
C5A C6A C7A C8A 176.90(16)
C15C O2C C1C O1C 178.06(16)
C15C O2C C1C C2C -0.70(18)
O1C C1C C2C C16C -10.3(3)
O2C C1C C2C C16C 168.37(16)
O1C C1C C2C C3C 170.62(18)
O2C C1C C2C C3C -10.74(19)
C16C C2C C3C C15C -162.49(19)
C1C C2C C3C C15C 16.52(18)
C16C C2C C3C C4C 77.5(2)
C1C C2C C3C C4C -103.53(17)
C2C C3C C4C O4C 58.18(19)
C15C C3C C4C O4C -55.59(19)
C2C C3C C4C C5C -64.6(2)
C15C C3C C4C C5C -178.39(15)
O4C C4C C5C C14C -19.4(2)
C3C C4C C5C C14C 99.9(2)
O4C C4C C5C C6C 164.83(15)
C3C C4C C5C C6C -75.9(2)
C14C C5C C6C C7C 176.53(17)
C4C C5C C6C C7C -7.7(3)
C14C C5C C6C C11C -2.4(3)
C4C C5C C6C C11C 173.39(16)
C5C C6C C7C C8C -179.31(17)
C11C C6C C7C C8C -0.4(3)
C6C C7C C8C C9C -0.5(3)
C7C C8C C9C C10C 1.1(3)
C1C O2C C15C C3C 11.51(19)
C2C C3C C15C O2C -16.81(18)
C4C C3C C15C O2C 103.23(16)
C8C C9C C10C C11C -0.8(3)
C9C C10C C11C C12C 178.60(18)
C9C C10C C11C C6C -0.1(3)
C7C C6C C11C C12C -178.05(17)
C5C C6C C11C C12C 0.9(3)
C7C C6C C11C C10C 0.7(3)
C5C C6C C11C C10C 179.64(16)
C10C C11C C12C C13C -177.40(18)
C6C C11C C12C C13C 1.3(3)
C11C C12C C13C C14C -2.0(3)
C6C C5C C14C C13C 1.8(3)
C4C C5C C14C C13C -174.09(16)
C12C C13C C14C C5C 0.5(3)
C15B O2B C1B O1B 175.83(16)
C15B O2B C1B C2B -3.44(19)
O1B C1B C2B C16B -10.2(3)
O2B C1B C2B C16B 169.03(17)
O1B C1B C2B C3B 171.68(18)
O2B C1B C2B C3B -9.13(19)
C16B C2B C3B C15B -161.29(19)
C1B C2B C3B C15B 16.67(18)
C16B C2B C3B C4B 78.0(2)
C1B C2B C3B C4B -104.03(17)
C2B C3B C4B O4B 55.41(19)
C15B C3B C4B O4B -58.82(19)
C2B C3B C4B C5B -68.47(19)
C15B C3B C4B C5B 177.30(14)
O4B C4B C5B C14B -21.1(2)
C3B C4B C5B C14B 99.65(19)
O4B C4B C5B C6B 163.75(15)
C3B C4B C5B C6B -75.5(2)
C14B C5B C6B C7B 176.87(16)
C4B C5B C6B C7B -7.9(3)
C14B C5B C6B C11B -2.8(2)
C4B C5B C6B C11B 172.38(16)
C11B C6B C7B C8B -1.6(3)
C5B C6B C7B C8B 178.70(17)
C6B C7B C8B C9B -1.1(3)
C7B C8B C9B C10B 2.5(3)
C1B O2B C15B C3B 14.33(19)
C2B C3B C15B O2B -18.45(18)
C4B C3B C15B O2B 102.36(16)
C8B C9B C10B C11B -1.0(3)
C9B C10B C11B C12B 178.47(19)
C9B C10B C11B C6B -1.7(3)
C7B C6B C11B C12B -177.22(16)
C5B C6B C11B C12B 2.5(3)
C7B C6B C11B C10B 3.0(2)
C5B C6B C11B C10B -177.34(17)
C10B C11B C12B C13B 179.54(19)
C6B C11B C12B C13B -0.3(3)
C11B C12B C13B C14B -1.6(3)
C6B C5B C14B C13B 1.0(3)
C4B C5B C14B C13B -174.20(16)
C12B C13B C14B C5B 1.3(3)
